data_4002001
loop_
_publ_author_name
'Bie, Haiying'
'Zelinska, Oksana Ya.'
'Tkachuk, Andriy V.'
'Mar, Arthur'

_publ_section_title
;
 Structures and Physical Properties of Rare-Earth Chromium Germanides
 RECrGe3(RE = La&#x2212;Nd, Sm)
;
_journal_issue 18
_journal_name_full 'Chemistry of Materials'
_journal_page_first 4613
_journal_paper_doi 10.1021/cm071276+
_journal_volume 19
_journal_year 2007
_chemical_formula_structural 'La Cr Ge3'
_chemical_formula_sum 'Cr Ge3 La'
_chemical_formula_weight 408.68
_chemical_name_common 'lanthanum chromium trigermanide'
_chemical_name_systematic 'lanthanum chromium germanide (1/1/3)'
_space_group_IT_number 194
_symmetry_cell_setting hexagonal
_symmetry_space_group_name_Hall '-P 6c 2c'
_symmetry_space_group_name_H-M 'P 63/m m c'
_atom_sites_solution_primary direct
_atom_sites_solution_secondary difmap
_audit_creation_method SHELXL-97
_cell_angle_alpha 90.00
_cell_angle_beta 90.00
_cell_angle_gamma 120.00
_cell_formula_units_Z 2
_cell_length_a 6.2004(7)
_cell_length_b 6.2004(7)
_cell_length_c 5.7660(6)
_cell_measurement_reflns_used 1492
_cell_measurement_temperature 295(2)
_cell_measurement_theta_max 33.04
_cell_measurement_theta_min 3.79
_cell_volume 191.98(4)
_computing_cell_refinement 'Bruker SAINT 7.06 (Bruker, 2004)'
_computing_data_collection 'Bruker SMART 5.054 (Bruker, 1999)'
_computing_data_reduction 'Bruker SAINT 7.06'
_computing_molecular_graphics 'ATOMS 5.1 (Dowty, 1999)'
_computing_publication_material 'Bruker SHELXTL 6.12'
_computing_structure_refinement 'Bruker SHELXTL 6.12'
_computing_structure_solution 'Bruker SHELXTL 6.12'
_diffrn_ambient_temperature 295(2)
_diffrn_measured_fraction_theta_full 0.994
_diffrn_measured_fraction_theta_max 0.994
_diffrn_measurement_device_type 'Bruker Platform/SMART 1000 CCD'
_diffrn_measurement_method '\w scans'
_diffrn_radiation_monochromator graphite
_diffrn_radiation_source 'fine-focus sealed tube'
_diffrn_radiation_type MoK\a
_diffrn_radiation_wavelength 0.71073
_diffrn_reflns_av_R_equivalents 0.0549
_diffrn_reflns_av_sigmaI/netI 0.0241
_diffrn_reflns_limit_h_max 9
_diffrn_reflns_limit_h_min -9
_diffrn_reflns_limit_k_max 9
_diffrn_reflns_limit_k_min -9
_diffrn_reflns_limit_l_max 8
_diffrn_reflns_limit_l_min -8
_diffrn_reflns_number 2235
_diffrn_reflns_theta_full 33.04
_diffrn_reflns_theta_max 33.04
_diffrn_reflns_theta_min 3.79
_diffrn_standards_number 0
_exptl_absorpt_coefficient_mu 36.588
_exptl_absorpt_correction_T_max 0.2428
_exptl_absorpt_correction_T_min 0.0360
_exptl_absorpt_correction_type numerical
_exptl_absorpt_process_details 'Bruker SHELXTL 6.12 (Sheldrick, 2001)'
_exptl_crystal_colour black
_exptl_crystal_density_diffrn 7.070
_exptl_crystal_density_method 'not measured'
_exptl_crystal_description prism
_exptl_crystal_F_000 354
_exptl_crystal_size_max 0.16
_exptl_crystal_size_mid 0.07
_exptl_crystal_size_min 0.05
_refine_diff_density_max 3.182
_refine_diff_density_min -1.104
_refine_diff_density_rms 0.438
_refine_ls_extinction_coef 0.163(9)
_refine_ls_extinction_expression Fc^*^=kFc[1+0.001xFc^2^\l^3^/sin(2\q)]^-1/4^
_refine_ls_extinction_method SHELXL
_refine_ls_goodness_of_fit_ref 1.299
_refine_ls_matrix_type full
_refine_ls_number_parameters 10
_refine_ls_number_reflns 165
_refine_ls_number_restraints 0
_refine_ls_restrained_S_all 1.299
_refine_ls_R_factor_all 0.0252
_refine_ls_R_factor_gt 0.0235
_refine_ls_shift/su_max 0.001
_refine_ls_shift/su_mean 0.000
_refine_ls_structure_factor_coef Fsqd
_refine_ls_weighting_details 'calc w=1/[\s^2^(Fo^2^)+(0.0265P)^2^+0.2421P] where P=(Fo^2^+2Fc^2^)/3'
_refine_ls_weighting_scheme calc
_refine_ls_wR_factor_gt 0.0511
_refine_ls_wR_factor_ref 0.0521
_reflns_number_gt 159
_reflns_number_total 165
_reflns_threshold_expression I>2\s(I)
_cod_data_source_file cm071276%2Bsi20070510_045021.cif
_cod_data_source_block LaCrGe3
_cod_original_cell_volume 191.97(4)
_cod_database_code 4002001

loop_
_symmetry_equiv_pos_as_xyz
'x, y, z'
'-y, x-y, z'
'-x+y, -x, z'
'-x, -y, z+1/2'
'y, -x+y, z+1/2'
'x-y, x, z+1/2'
'y, x, -z'
'x-y, -y, -z'
'-x, -x+y, -z'
'-y, -x, -z+1/2'
'-x+y, y, -z+1/2'
'x, x-y, -z+1/2'
'-x, -y, -z'
'y, -x+y, -z'
'x-y, x, -z'
'x, y, -z-1/2'
'-y, x-y, -z-1/2'
'-x+y, -x, -z-1/2'
'-y, -x, z'
'-x+y, y, z'
'x, x-y, z'
'y, x, z-1/2'
'x-y, -y, z-1/2'
'-x, -x+y, z-1/2'

loop_
_atom_site_label
_atom_site_type_symbol
_atom_site_fract_x
_atom_site_fract_y
_atom_site_fract_z
_atom_site_U_iso_or_equiv
_atom_site_adp_type
_atom_site_occupancy
_atom_site_symmetry_multiplicity
_atom_site_calc_flag
_atom_site_refinement_flags
La1 La 0.3333 0.6667 0.7500 0.0082(3) Uani 1 12 d S
Cr1 Cr 0.0000 0.0000 0.0000 0.0077(4) Uani 1 12 d S
Ge1 Ge 0.19335(7) 0.38670(14) 0.2500 0.0078(3) Uani 1 4 d S

loop_
_atom_site_aniso_label
_atom_site_aniso_U_11
_atom_site_aniso_U_22
_atom_site_aniso_U_33
_atom_site_aniso_U_23
_atom_site_aniso_U_13
_atom_site_aniso_U_12
La1 0.0084(3) 0.0084(3) 0.0077(3) 0.000 0.000 0.00420(14)
Cr1 0.0084(5) 0.0084(5) 0.0063(7) 0.000 0.000 0.0042(2)
Ge1 0.0075(3) 0.0065(4) 0.0092(4) 0.000 0.000 0.00323(19)

loop_
_atom_type_symbol
_atom_type_description
_atom_type_scat_dispersion_real
_atom_type_scat_dispersion_imag
_atom_type_scat_source
Cr Cr 0.3209 0.6236 'International Tables Vol C Tables 4.2.6.8 and 6.1.1.4'
Ge Ge 0.1547 1.8001 'International Tables Vol C Tables 4.2.6.8 and 6.1.1.4'
La La -0.2871 2.4523 'International Tables Vol C Tables 4.2.6.8 and 6.1.1.4'

loop_
_geom_angle_atom_site_label_1
_geom_angle_atom_site_label_2
_geom_angle_atom_site_label_3
_geom_angle
_geom_angle_site_symmetry_1
_geom_angle_site_symmetry_3
Ge1 La1 Ge1 120.0 13_566 15_666
Ge1 La1 Ge1 120.0 13_566 14_556
Ge1 La1 Ge1 120.0 15_666 14_556
Ge1 La1 Ge1 49.44(3) 13_566 15_556
Ge1 La1 Ge1 169.44(3) 15_666 15_556
Ge1 La1 Ge1 70.56(3) 14_556 15_556
Ge1 La1 Ge1 70.56(3) 13_566 14_566
Ge1 La1 Ge1 49.44(3) 15_666 14_566
Ge1 La1 Ge1 169.44(3) 14_556 14_566
Ge1 La1 Ge1 120.0 15_556 14_566
Ge1 La1 Ge1 169.44(3) 13_566 13_666
Ge1 La1 Ge1 70.56(3) 15_666 13_666
Ge1 La1 Ge1 49.44(3) 14_556 13_666
Ge1 La1 Ge1 120.0 15_556 13_666
Ge1 La1 Ge1 120.0 14_566 13_666
Ge1 La1 Ge1 114.834(8) 13_566 2_666
Ge1 La1 Ge1 67.825(14) 15_666 2_666
Ge1 La1 Ge1 87.561(6) 14_556 2_666
Ge1 La1 Ge1 114.834(8) 15_556 2_666
Ge1 La1 Ge1 87.561(6) 14_566 2_666
Ge1 La1 Ge1 67.825(14) 13_666 2_666
Ge1 La1 Ge1 67.825(14) 13_566 3_566
Ge1 La1 Ge1 87.561(6) 15_666 3_566
Ge1 La1 Ge1 114.834(8) 14_556 3_566
Ge1 La1 Ge1 87.561(6) 15_556 3_566
Ge1 La1 Ge1 67.825(14) 14_566 3_566
Ge1 La1 Ge1 114.834(8) 13_666 3_566
Ge1 La1 Ge1 47.21(2) 2_666 3_566
Ge1 La1 Ge1 67.825(14) 13_566 3_565
Ge1 La1 Ge1 87.561(6) 15_666 3_565
Ge1 La1 Ge1 114.834(8) 14_556 3_565
Ge1 La1 Ge1 87.561(6) 15_556 3_565
Ge1 La1 Ge1 67.825(14) 14_566 3_565
Ge1 La1 Ge1 114.834(8) 13_666 3_565
Ge1 La1 Ge1 153.267(11) 2_666 3_565
Ge1 La1 Ge1 124.92(3) 3_566 3_565
Ge1 La1 Ge1 87.561(6) 13_566 .
Ge1 La1 Ge1 114.834(8) 15_666 .
Ge1 La1 Ge1 67.825(14) 14_556 .
Ge1 La1 Ge1 67.825(14) 15_556 .
Ge1 La1 Ge1 114.834(8) 14_566 .
Ge1 La1 Ge1 87.561(6) 13_666 .
Ge1 La1 Ge1 153.267(11) 2_666 .
Ge1 La1 Ge1 153.267(11) 3_566 .
Ge1 La1 Ge1 47.21(2) 3_565 .
Ge1 La1 Ge1 114.834(8) 13_566 2_665
Ge1 La1 Ge1 67.825(14) 15_666 2_665
Ge1 La1 Ge1 87.561(6) 14_556 2_665
Ge1 La1 Ge1 114.834(8) 15_556 2_665
Ge1 La1 Ge1 87.561(6) 14_566 2_665
Ge1 La1 Ge1 67.825(14) 13_666 2_665
Ge1 La1 Ge1 124.92(3) 2_666 2_665
Ge1 La1 Ge1 153.267(11) 3_566 2_665
Ge1 La1 Ge1 47.21(2) 3_565 2_665
Ge1 La1 Ge1 47.21(2) . 2_665
Ge1 La1 Ge1 87.561(6) 13_566 1_556
Ge1 La1 Ge1 114.834(8) 15_666 1_556
Ge1 La1 Ge1 67.825(14) 14_556 1_556
Ge1 La1 Ge1 67.825(14) 15_556 1_556
Ge1 La1 Ge1 114.834(8) 14_566 1_556
Ge1 La1 Ge1 87.561(6) 13_666 1_556
Ge1 La1 Ge1 47.21(2) 2_666 1_556
Ge1 La1 Ge1 47.21(2) 3_566 1_556
Ge1 La1 Ge1 153.267(11) 3_565 1_556
Ge1 La1 Ge1 124.92(3) . 1_556
Ge1 La1 Ge1 153.267(11) 2_665 1_556
Ge1 Cr1 Ge1 180.00(3) . 13
Ge1 Cr1 Ge1 89.301(15) . 15
Ge1 Cr1 Ge1 90.699(15) 13 15
Ge1 Cr1 Ge1 90.699(15) . 3
Ge1 Cr1 Ge1 89.301(15) 13 3
Ge1 Cr1 Ge1 180.000(14) 15 3
Ge1 Cr1 Ge1 89.301(15) . 14
Ge1 Cr1 Ge1 90.699(15) 13 14
Ge1 Cr1 Ge1 90.699(15) 15 14
Ge1 Cr1 Ge1 89.301(15) 3 14
Ge1 Cr1 Ge1 90.699(15) . 2
Ge1 Cr1 Ge1 89.301(15) 13 2
Ge1 Cr1 Ge1 89.301(15) 15 2
Ge1 Cr1 Ge1 90.699(15) 3 2
Ge1 Cr1 Ge1 180.00(2) 14 2
Ge1 Cr1 Cr1 55.231(11) . 4
Ge1 Cr1 Cr1 124.769(11) 13 4
Ge1 Cr1 Cr1 124.769(11) 15 4
Ge1 Cr1 Cr1 55.231(11) 3 4
Ge1 Cr1 Cr1 124.769(11) 14 4
Ge1 Cr1 Cr1 55.231(11) 2 4
Ge1 Cr1 Cr1 124.769(11) . 4_554
Ge1 Cr1 Cr1 55.231(11) 13 4_554
Ge1 Cr1 Cr1 55.231(11) 15 4_554
Ge1 Cr1 Cr1 124.769(11) 3 4_554
Ge1 Cr1 Cr1 55.231(11) 14 4_554
Ge1 Cr1 Cr1 124.769(11) 2 4_554
Cr1 Cr1 Cr1 180.0 4 4_554
Cr1 Ge1 Cr1 69.54(2) . 4
Cr1 Ge1 Ge1 135.349(8) . 2_665
Cr1 Ge1 Ge1 135.349(8) 4 2_665
Cr1 Ge1 Ge1 135.349(8) . 3_565
Cr1 Ge1 Ge1 135.349(8) 4 3_565
Ge1 Ge1 Ge1 60.0 2_665 3_565
Cr1 Ge1 La1 85.664(12) . 13_566
Cr1 Ge1 La1 85.664(12) 4 13_566
Ge1 Ge1 La1 125.281(14) 2_665 13_566
Ge1 Ge1 La1 65.281(14) 3_565 13_566
Cr1 Ge1 La1 85.664(12) . 13_666
Cr1 Ge1 La1 85.664(12) 4 13_666
Ge1 Ge1 La1 65.281(14) 2_665 13_666
Ge1 Ge1 La1 125.281(14) 3_565 13_666
La1 Ge1 La1 169.44(3) 13_566 13_666
Cr1 Ge1 La1 152.31(2) . .
Cr1 Ge1 La1 82.771(8) 4 .
Ge1 Ge1 La1 66.396(11) 2_665 .
Ge1 Ge1 La1 66.396(11) 3_565 .
La1 Ge1 La1 92.439(6) 13_566 .
La1 Ge1 La1 92.439(6) 13_666 .
Cr1 Ge1 La1 82.771(8) . 1_554
Cr1 Ge1 La1 152.31(2) 4 1_554
Ge1 Ge1 La1 66.396(10) 2_665 1_554
Ge1 Ge1 La1 66.396(11) 3_565 1_554
La1 Ge1 La1 92.439(6) 13_566 1_554
La1 Ge1 La1 92.439(6) 13_666 1_554
La1 Ge1 La1 124.92(3) . 1_554

loop_
_geom_bond_atom_site_label_1
_geom_bond_atom_site_label_2
_geom_bond_distance
_geom_bond_site_symmetry_2
La1 Ge1 3.1134(4) 13_566
La1 Ge1 3.1134(4) 15_666
La1 Ge1 3.1134(4) 14_556
La1 Ge1 3.1134(4) 15_556
La1 Ge1 3.1134(4) 14_566
La1 Ge1 3.1134(4) 13_666
La1 Ge1 3.2514(5) 2_666
La1 Ge1 3.2514(5) 3_566
La1 Ge1 3.2514(5) 3_565
La1 Ge1 3.2514(5) .
La1 Ge1 3.2514(5) 2_665
La1 Ge1 3.2514(5) 1_556
Cr1 Ge1 2.5278(7) .
Cr1 Ge1 2.5278(7) 13
Cr1 Ge1 2.5278(7) 15
Cr1 Ge1 2.5278(7) 3
Cr1 Ge1 2.5278(7) 14
Cr1 Ge1 2.5278(7) 2
Cr1 Cr1 2.8830(3) 4
Cr1 Cr1 2.8830(3) 4_554
Ge1 Cr1 2.5278(7) 4
Ge1 Ge1 2.6038(14) 2_665
Ge1 Ge1 2.6038(14) 3_565
Ge1 La1 3.1134(4) 13_566
Ge1 La1 3.1134(4) 13_666
Ge1 La1 3.2514(5) 1_554
